data_4082159
loop_
_publ_author_name
'Mirzadeh, Nedaossadat'
'Priv\'er, Steven H.'
'Bennett, Martin A.'
'Wagler, J\"org'
'Bhargava, Suresh K.'

_publ_section_title
;
 Divalent Platinum Complexes of the Carbanion 2-C6F4AsPh2: Monodentate or
 Bidentate Coordination?
;
_journal_issue 24
_journal_name_full Organometallics
_journal_page_first 7451
_journal_paper_doi 10.1021/om400961z
_journal_volume 32
_journal_year 2013
_chemical_formula_moiety 'C26 H22 As Au Cl F4 I Pt'
_chemical_formula_sum 'C26 H22 As Au Cl F4 I Pt'
_chemical_formula_weight 1039.76
_chemical_name_systematic
;
 ?
;
_space_group_IT_number 14
_symmetry_cell_setting monoclinic
_symmetry_space_group_name_Hall '-P 2yn'
_symmetry_space_group_name_H-M 'P 1 21/n 1'
_atom_sites_solution_hydrogens geom
_atom_sites_solution_primary direct
_atom_sites_solution_secondary difmap
_audit_creation_method SHELXL-97
_cell_angle_alpha 90.00
_cell_angle_beta 102.1810(10)
_cell_angle_gamma 90.00
_cell_formula_units_Z 4
_cell_length_a 13.0481(5)
_cell_length_b 11.4654(5)
_cell_length_c 18.0790(7)
_cell_measurement_reflns_used 3623
_cell_measurement_temperature 100(2)
_cell_measurement_theta_max 31.93
_cell_measurement_theta_min 2.39
_cell_volume 2643.76(18)
_computing_structure_refinement 'SHELXL-97 (Sheldrick, 1997)'
_diffrn_ambient_temperature 100(2)
_diffrn_measured_fraction_theta_full 1.000
_diffrn_measured_fraction_theta_max 1.000
_diffrn_measurement_device_type 'BRUKER APEX-II CCD'
_diffrn_measurement_method 'phi and omega scans'
_diffrn_radiation_monochromator graphite
_diffrn_radiation_source 'fine-focus sealed tube'
_diffrn_radiation_type MoK\a
_diffrn_radiation_wavelength 0.71073
_diffrn_reflns_av_R_equivalents 0.0264
_diffrn_reflns_av_sigmaI/netI 0.0201
_diffrn_reflns_limit_h_max 15
_diffrn_reflns_limit_h_min -19
_diffrn_reflns_limit_k_max 17
_diffrn_reflns_limit_k_min -17
_diffrn_reflns_limit_l_max 26
_diffrn_reflns_limit_l_min -26
_diffrn_reflns_number 47022
_diffrn_reflns_theta_full 32.00
_diffrn_reflns_theta_max 32.00
_diffrn_reflns_theta_min 1.76
_exptl_absorpt_coefficient_mu 13.382
_exptl_absorpt_correction_T_max 0.7463
_exptl_absorpt_correction_T_min 0.6006
_exptl_absorpt_correction_type multi-scan
_exptl_absorpt_process_details SADABS
_exptl_crystal_colour colourless
_exptl_crystal_density_diffrn 2.612
_exptl_crystal_density_method 'not measured'
_exptl_crystal_description block
_exptl_crystal_F_000 1896
_exptl_crystal_size_max 0.19
_exptl_crystal_size_mid 0.16
_exptl_crystal_size_min 0.15
_refine_diff_density_max 1.963
_refine_diff_density_min -2.149
_refine_diff_density_rms 0.146
_refine_ls_extinction_method none
_refine_ls_goodness_of_fit_ref 1.054
_refine_ls_hydrogen_treatment constr
_refine_ls_matrix_type full
_refine_ls_number_parameters 323
_refine_ls_number_reflns 9168
_refine_ls_number_restraints 0
_refine_ls_restrained_S_all 1.054
_refine_ls_R_factor_all 0.0271
_refine_ls_R_factor_gt 0.0212
_refine_ls_shift/su_max 0.006
_refine_ls_shift/su_mean 0.000
_refine_ls_structure_factor_coef Fsqd
_refine_ls_weighting_details 'calc w=1/[\s^2^(Fo^2^)+(0.0172P)^2^+6.7545P] where P=(Fo^2^+2Fc^2^)/3'
_refine_ls_weighting_scheme calc
_refine_ls_wR_factor_gt 0.0471
_refine_ls_wR_factor_ref 0.0485
_reflns_number_gt 8138
_reflns_number_total 9168
_reflns_threshold_expression >2sigma(I)
_cod_data_source_file om400961z_si_001.cif
_cod_data_source_block compound12
_cod_depositor_comments
;
The following automatic conversions were performed:

'_symmetry_cell_setting' value 'Monoclinic' changed to 'monoclinic'
according to /home/saulius/struct/CIF-dictionaries/cif_core.dic
dictionary named 'cif_core.dic' version 2.4.2 from
2011-04-26.

'_exptl_absorpt_correction_type' value 'MULTI-SCAN'
changed to 'multi-scan' according to
/home/saulius/struct/CIF-dictionaries/cif_core.dic dictionary named
'cif_core.dic' version 2.4.2 from 2011-04-26.

Automatic conversion script
Id: cif_fix_values 1891 2012-01-12 08:04:46Z andrius 
;
_cod_original_sg_symbol_Hall '-P 2yn '
_cod_original_sg_symbol_H-M 'P2(1)/n  '
_cod_database_code 4082159

loop_
_symmetry_equiv_pos_as_xyz
'x, y, z'
'-x+1/2, y+1/2, -z+1/2'
'-x, -y, -z'
'x-1/2, -y-1/2, z-1/2'

loop_
_atom_site_label
_atom_site_type_symbol
_atom_site_fract_x
_atom_site_fract_y
_atom_site_fract_z
_atom_site_U_iso_or_equiv
_atom_site_adp_type
_atom_site_occupancy
_atom_site_symmetry_multiplicity
_atom_site_calc_flag
_atom_site_refinement_flags
_atom_site_disorder_assembly
_atom_site_disorder_group
Au1 Au 1.025367(9) 0.506495(11) 0.679772(6) 0.02096(3) Uani 1 1 d . . .
Pt1 Pt 0.902367(8) 0.587958(9) 0.806400(6) 0.01577(3) Uani 1 1 d . A .
I1 I 1.20216(10) 0.42028(13) 0.74210(7) 0.04047(17) Uani 0.6697(11) 1 d P A 1
Cl1 Cl 1.1910(9) 0.4358(12) 0.7400(6) 0.04047(17) Uani 0.3303(11) 1 d P A 2
As1 As 0.86472(2) 0.56348(3) 0.602959(15) 0.01462(5) Uani 1 1 d . A .
Cl2 Cl 0.8905(6) 0.3817(7) 0.8126(5) 0.0207(4) Uani 0.6697(11) 1 d P A 1
I2 I 0.9052(3) 0.3690(4) 0.8106(3) 0.0207(4) Uani 0.3303(11) 1 d P A 2
F1 F 0.63137(14) 0.57872(17) 0.53194(9) 0.0218(4) Uani 1 1 d . A .
F2 F 0.46305(14) 0.5853(2) 0.59507(12) 0.0315(5) Uani 1 1 d . . .
F3 F 0.48857(16) 0.5897(2) 0.74874(12) 0.0352(5) Uani 1 1 d . A .
F4 F 0.68006(16) 0.58846(19) 0.83719(10) 0.0283(4) Uani 1 1 d . . .
C1 C 0.7624(2) 0.5824(2) 0.73210(15) 0.0158(5) Uani 1 1 d . . .
C2 C 0.7477(2) 0.5778(2) 0.65274(15) 0.0150(5) Uani 1 1 d . A .
C3 C 0.6469(2) 0.5796(3) 0.60817(15) 0.0175(5) Uani 1 1 d . . .
C4 C 0.5592(2) 0.5834(3) 0.63942(17) 0.0215(6) Uani 1 1 d . A .
C5 C 0.5720(2) 0.5855(3) 0.71714(18) 0.0230(6) Uani 1 1 d . . .
C6 C 0.6730(2) 0.5848(3) 0.76158(16) 0.0206(5) Uani 1 1 d . A .
C7 C 0.8582(2) 0.7041(2) 0.54390(15) 0.0167(5) Uani 1 1 d . . .
C8 C 0.7947(2) 0.7974(3) 0.55603(16) 0.0184(5) Uani 1 1 d . A .
H8 H 0.7532 0.7917 0.5932 0.022 Uiso 1 1 calc R . .
C9 C 0.7927(3) 0.8984(3) 0.51358(19) 0.0239(6) Uani 1 1 d . . .
H9 H 0.7508 0.9625 0.5225 0.029 Uiso 1 1 calc R A .
C10 C 0.8518(3) 0.9065(3) 0.4580(2) 0.0297(7) Uani 1 1 d . A .
H10 H 0.8493 0.9753 0.4284 0.036 Uiso 1 1 calc R . .
C11 C 0.9143(3) 0.8136(3) 0.4460(2) 0.0349(8) Uani 1 1 d . . .
H11 H 0.9545 0.8189 0.4080 0.042 Uiso 1 1 calc R A .
C12 C 0.9184(3) 0.7127(3) 0.4892(2) 0.0284(7) Uani 1 1 d . A .
H12 H 0.9623 0.6498 0.4813 0.034 Uiso 1 1 calc R . .
C13 C 0.8249(2) 0.4375(3) 0.53159(16) 0.0182(5) Uani 1 1 d . . .
C14 C 0.8389(3) 0.3249(3) 0.56140(18) 0.0245(6) Uani 1 1 d . A .
H14 H 0.8654 0.3139 0.6140 0.029 Uiso 1 1 calc R . .
C15 C 0.8142(3) 0.2298(3) 0.5145(2) 0.0348(8) Uani 1 1 d . . .
H15 H 0.8232 0.1532 0.5349 0.042 Uiso 1 1 calc R A .
C16 C 0.7764(3) 0.2457(3) 0.4377(2) 0.0309(7) Uani 1 1 d . A .
H16 H 0.7592 0.1798 0.4055 0.037 Uiso 1 1 calc R . .
C17 C 0.7634(3) 0.3567(3) 0.40750(19) 0.0289(7) Uani 1 1 d . . .
H17 H 0.7379 0.3672 0.3547 0.035 Uiso 1 1 calc R A .
C18 C 0.7878(2) 0.4531(3) 0.45460(17) 0.0225(6) Uani 1 1 d . A .
H18 H 0.7790 0.5295 0.4340 0.027 Uiso 1 1 calc R . .
C19 C 0.9307(2) 0.7652(3) 0.77516(17) 0.0219(6) Uani 1 1 d . . .
H19 H 0.8889 0.7505 0.7263 0.026 Uiso 1 1 calc R A .
C20 C 1.0467(3) 0.7824(3) 0.7800(2) 0.0285(7) Uani 1 1 d . A .
H20A H 1.0620 0.8671 0.7824 0.034 Uiso 1 1 calc R . .
H20B H 1.0648 0.7518 0.7332 0.034 Uiso 1 1 calc R . .
C21 C 1.1174(3) 0.7225(3) 0.8488(2) 0.0322(7) Uani 1 1 d . . .
H21A H 1.1873 0.7084 0.8374 0.039 Uiso 1 1 calc R A .
H21B H 1.1268 0.7758 0.8929 0.039 Uiso 1 1 calc R . .
C22 C 1.0736(3) 0.6083(3) 0.86963(18) 0.0264(7) Uani 1 1 d . A .
H22 H 1.0910 0.5404 0.8448 0.032 Uiso 1 1 calc R . .
C23 C 1.0113(3) 0.5934(3) 0.92088(16) 0.0234(6) Uani 1 1 d . . .
H23 H 0.9932 0.5154 0.9304 0.028 Uiso 1 1 calc R A .
C24 C 0.9682(3) 0.6878(3) 0.96388(17) 0.0262(7) Uani 1 1 d . A .
H24A H 1.0230 0.7104 1.0083 0.031 Uiso 1 1 calc R . .
H24B H 0.9082 0.6558 0.9829 0.031 Uiso 1 1 calc R . .
C25 C 0.9319(3) 0.7971(3) 0.91677(18) 0.0253(6) Uani 1 1 d . . .
H25A H 0.8821 0.8409 0.9407 0.030 Uiso 1 1 calc R A .
H25B H 0.9933 0.8479 0.9168 0.030 Uiso 1 1 calc R . .
C26 C 0.8791(2) 0.7686(3) 0.83510(17) 0.0205(5) Uani 1 1 d . A .
H26 H 0.8061 0.7522 0.8245 0.025 Uiso 1 1 calc R . .

loop_
_atom_site_aniso_label
_atom_site_aniso_U_11
_atom_site_aniso_U_22
_atom_site_aniso_U_33
_atom_site_aniso_U_23
_atom_site_aniso_U_13
_atom_site_aniso_U_12
Au1 0.01713(5) 0.02963(6) 0.01623(5) 0.00412(4) 0.00378(4) 0.00709(4)
Pt1 0.01861(5) 0.01675(5) 0.01095(4) 0.00090(4) 0.00083(3) 0.00139(4)
I1 0.0292(4) 0.0752(6) 0.01819(16) 0.0096(3) 0.0076(2) 0.0329(2)
Cl1 0.0292(4) 0.0752(6) 0.01819(16) 0.0096(3) 0.0076(2) 0.0329(2)
As1 0.01408(12) 0.01711(13) 0.01296(11) 0.00196(9) 0.00348(9) 0.00183(10)
Cl2 0.0258(11) 0.0170(9) 0.0198(3) 0.0020(5) 0.0053(6) -0.0031(6)
I2 0.0258(11) 0.0170(9) 0.0198(3) 0.0020(5) 0.0053(6) -0.0031(6)
F1 0.0192(8) 0.0323(10) 0.0122(7) -0.0029(7) -0.0008(6) 0.0005(7)
F2 0.0130(8) 0.0492(13) 0.0303(10) -0.0059(9) -0.0003(7) -0.0034(8)
F3 0.0215(9) 0.0539(14) 0.0348(11) -0.0057(10) 0.0166(8) -0.0058(9)
F4 0.0297(10) 0.0427(12) 0.0150(8) -0.0016(8) 0.0101(7) -0.0024(9)
C1 0.0176(12) 0.0169(12) 0.0125(11) 0.0005(9) 0.0026(9) -0.0022(10)
C2 0.0147(11) 0.0174(12) 0.0131(11) -0.0004(9) 0.0036(9) -0.0006(9)
C3 0.0180(12) 0.0211(13) 0.0132(11) -0.0013(10) 0.0025(9) -0.0023(10)
C4 0.0136(12) 0.0291(15) 0.0213(13) -0.0047(12) 0.0022(10) -0.0037(11)
C5 0.0178(13) 0.0307(16) 0.0235(14) -0.0046(12) 0.0111(11) -0.0045(12)
C6 0.0229(14) 0.0245(14) 0.0149(12) -0.0013(11) 0.0052(10) -0.0037(11)
C7 0.0162(12) 0.0171(12) 0.0166(12) 0.0027(10) 0.0031(9) -0.0007(10)
C8 0.0193(13) 0.0188(13) 0.0160(12) -0.0008(10) 0.0012(10) -0.0010(10)
C9 0.0240(14) 0.0176(14) 0.0278(15) 0.0002(11) 0.0004(12) -0.0006(11)
C10 0.0340(18) 0.0243(16) 0.0307(16) 0.0100(13) 0.0066(14) -0.0013(13)
C11 0.040(2) 0.0342(19) 0.0363(19) 0.0143(15) 0.0206(16) 0.0041(16)
C12 0.0331(17) 0.0256(16) 0.0317(16) 0.0094(13) 0.0182(14) 0.0070(13)
C13 0.0174(12) 0.0213(13) 0.0177(12) -0.0008(10) 0.0080(10) 0.0004(10)
C14 0.0341(17) 0.0212(14) 0.0213(13) 0.0028(11) 0.0130(12) -0.0018(12)
C15 0.049(2) 0.0235(16) 0.0370(19) -0.0023(14) 0.0211(17) -0.0080(15)
C16 0.0323(17) 0.0290(17) 0.0351(18) -0.0124(14) 0.0159(14) -0.0073(14)
C17 0.0284(16) 0.0368(19) 0.0213(14) -0.0080(13) 0.0045(12) 0.0030(14)
C18 0.0231(14) 0.0259(15) 0.0177(12) -0.0021(11) 0.0026(11) 0.0037(12)
C19 0.0213(13) 0.0216(14) 0.0196(13) 0.0025(11) -0.0027(11) -0.0025(11)
C20 0.0230(15) 0.0300(17) 0.0304(16) 0.0069(13) 0.0006(12) -0.0048(13)
C21 0.0213(15) 0.0367(19) 0.0348(18) 0.0056(15) -0.0027(13) -0.0019(14)
C22 0.0213(14) 0.0321(17) 0.0214(14) 0.0027(12) -0.0052(11) 0.0032(12)
C23 0.0287(15) 0.0237(14) 0.0137(12) 0.0017(11) -0.0046(11) 0.0064(12)
C24 0.0339(17) 0.0254(15) 0.0150(12) -0.0019(11) -0.0046(12) 0.0048(13)
C25 0.0281(15) 0.0223(15) 0.0212(14) -0.0021(11) -0.0044(12) 0.0035(12)
C26 0.0216(13) 0.0173(13) 0.0197(13) 0.0001(10) -0.0023(10) -0.0002(10)

loop_
_atom_type_symbol
_atom_type_description
_atom_type_scat_dispersion_real
_atom_type_scat_dispersion_imag
_atom_type_scat_source
C C 0.0033 0.0016 'International Tables Vol C Tables 4.2.6.8 and 6.1.1.4'
H H 0.0000 0.0000 'International Tables Vol C Tables 4.2.6.8 and 6.1.1.4'
As As 0.0499 2.0058 'International Tables Vol C Tables 4.2.6.8 and 6.1.1.4'
I I -0.4742 1.8119 'International Tables Vol C Tables 4.2.6.8 and 6.1.1.4'
Pt Pt -1.7033 8.3905 'International Tables Vol C Tables 4.2.6.8 and 6.1.1.4'
Au Au -2.0133 8.8022 'International Tables Vol C Tables 4.2.6.8 and 6.1.1.4'
F F 0.0171 0.0103 'International Tables Vol C Tables 4.2.6.8 and 6.1.1.4'
Cl Cl 0.1484 0.1585 'International Tables Vol C Tables 4.2.6.8 and 6.1.1.4'

loop_
_geom_angle_atom_site_label_1
_geom_angle_atom_site_label_2
_geom_angle_atom_site_label_3
_geom_angle
As1 Au1 Cl1 171.3(3)
As1 Au1 I1 169.22(3)
Cl1 Au1 I1 2.8(4)
As1 Au1 Pt1 79.753(8)
Cl1 Au1 Pt1 108.7(3)
I1 Au1 Pt1 109.96(3)
C1 Pt1 C19 92.08(11)
C1 Pt1 C26 92.07(11)
C19 Pt1 C26 37.48(12)
C1 Pt1 C23 156.35(12)
C19 Pt1 C23 96.01(12)
C26 Pt1 C23 81.21(11)
C1 Pt1 C22 168.20(12)
C19 Pt1 C22 80.35(12)
C26 Pt1 C22 87.41(12)
C23 Pt1 C22 34.96(12)
C1 Pt1 Cl2 86.7(2)
C19 Pt1 Cl2 164.8(2)
C26 Pt1 Cl2 157.6(2)
C23 Pt1 Cl2 91.1(2)
C22 Pt1 Cl2 98.3(2)
C1 Pt1 I2 89.67(13)
C19 Pt1 I2 160.96(13)
C26 Pt1 I2 161.38(13)
C23 Pt1 I2 89.83(14)
C22 Pt1 I2 94.58(13)
Cl2 Pt1 I2 4.9(2)
C1 Pt1 Au1 91.98(8)
C19 Pt1 Au1 87.02(9)
C26 Pt1 Au1 124.46(8)
C23 Pt1 Au1 110.56(9)
C22 Pt1 Au1 78.67(9)
Cl2 Pt1 Au1 77.91(19)
I2 Pt1 Au1 73.97(9)
C7 As1 C13 106.32(12)
C7 As1 C2 103.88(12)
C13 As1 C2 104.26(12)
C7 As1 Au1 119.35(8)
C13 As1 Au1 105.50(9)
C2 As1 Au1 116.21(8)
C6 C1 C2 116.7(3)
C6 C1 Pt1 117.4(2)
C2 C1 Pt1 125.9(2)
C3 C2 C1 119.9(2)
C3 C2 As1 118.3(2)
C1 C2 As1 121.7(2)
F1 C3 C4 117.4(2)
F1 C3 C2 120.8(2)
C4 C3 C2 121.9(3)
F2 C4 C3 120.6(3)
F2 C4 C5 120.4(3)
C3 C4 C5 119.0(3)
F3 C5 C4 120.2(3)
F3 C5 C6 120.8(3)
C4 C5 C6 118.9(3)
F4 C6 C1 120.5(3)
F4 C6 C5 116.0(3)
C1 C6 C5 123.5(3)
C12 C7 C8 119.9(3)
C12 C7 As1 119.3(2)
C8 C7 As1 120.8(2)
C9 C8 C7 119.7(3)
C9 C8 H8 120.2
C7 C8 H8 120.2
C8 C9 C10 120.4(3)
C8 C9 H9 119.8
C10 C9 H9 119.8
C11 C10 C9 119.7(3)
C11 C10 H10 120.2
C9 C10 H10 120.2
C10 C11 C12 120.4(3)
C10 C11 H11 119.8
C12 C11 H11 119.8
C7 C12 C11 119.9(3)
C7 C12 H12 120.1
C11 C12 H12 120.1
C18 C13 C14 119.7(3)
C18 C13 As1 124.2(2)
C14 C13 As1 116.0(2)
C15 C14 C13 120.0(3)
C15 C14 H14 120.0
C13 C14 H14 120.0
C14 C15 C16 120.1(3)
C14 C15 H15 120.0
C16 C15 H15 120.0
C17 C16 C15 120.3(3)
C17 C16 H16 119.8
C15 C16 H16 119.8
C16 C17 C18 119.8(3)
C16 C17 H17 120.1
C18 C17 H17 120.1
C13 C18 C17 120.0(3)
C13 C18 H18 120.0
C17 C18 H18 120.0
C26 C19 C20 126.5(3)
C26 C19 Pt1 71.68(18)
C20 C19 Pt1 109.4(2)
C26 C19 H19 116.8
C20 C19 H19 116.8
Pt1 C19 H19 88.8
C19 C20 C21 114.2(3)
C19 C20 H20A 108.7
C21 C20 H20A 108.7
C19 C20 H20B 108.7
C21 C20 H20B 108.7
H20A C20 H20B 107.6
C22 C21 C20 113.2(3)
C22 C21 H21A 108.9
C20 C21 H21A 108.9
C22 C21 H21B 108.9
C20 C21 H21B 108.9
H21A C21 H21B 107.8
C23 C22 C21 126.1(3)
C23 C22 Pt1 70.67(18)
C21 C22 Pt1 110.1(2)
C23 C22 H22 117.0
C21 C22 H22 117.0
Pt1 C22 H22 89.2
C22 C23 C24 126.8(3)
C22 C23 Pt1 74.37(18)
C24 C23 Pt1 105.19(19)
C22 C23 H23 116.6
C24 C23 H23 116.6
Pt1 C23 H23 90.5
C23 C24 C25 113.9(3)
C23 C24 H24A 108.8
C25 C24 H24A 108.8
C23 C24 H24B 108.8
C25 C24 H24B 108.8
H24A C24 H24B 107.7
C26 C25 C24 112.7(3)
C26 C25 H25A 109.0
C24 C25 H25A 109.0
C26 C25 H25B 109.0
C24 C25 H25B 109.0
H25A C25 H25B 107.8
C19 C26 C25 124.4(3)
C19 C26 Pt1 70.84(18)
C25 C26 Pt1 112.2(2)
C19 C26 H26 117.8
C25 C26 H26 117.8
Pt1 C26 H26 87.0

loop_
_geom_bond_atom_site_label_1
_geom_bond_atom_site_label_2
_geom_bond_distance
Au1 As1 2.3496(3)
Au1 Cl1 2.350(9)
Au1 I1 2.5438(8)
Au1 Pt1 3.19993(17)
Pt1 C1 2.027(3)
Pt1 C19 2.162(3)
Pt1 C26 2.172(3)
Pt1 C23 2.251(3)
Pt1 C22 2.297(3)
Pt1 Cl2 2.375(8)
Pt1 I2 2.512(4)
As1 C7 1.925(3)
As1 C13 1.933(3)
As1 C2 1.936(3)
F1 C3 1.350(3)
F2 C4 1.339(3)
F3 C5 1.333(3)
F4 C6 1.351(3)
C1 C6 1.381(4)
C1 C2 1.408(4)
C2 C3 1.390(4)
C3 C4 1.379(4)
C4 C5 1.380(4)
C5 C6 1.392(4)
C7 C12 1.391(4)
C7 C8 1.399(4)
C8 C9 1.386(4)
C8 H8 0.9500
C9 C10 1.393(5)
C9 H9 0.9500
C10 C11 1.386(5)
C10 H10 0.9500
C11 C12 1.391(5)
C11 H11 0.9500
C12 H12 0.9500
C13 C18 1.385(4)
C13 C14 1.397(4)
C14 C15 1.376(5)
C14 H14 0.9500
C15 C16 1.385(5)
C15 H15 0.9500
C16 C17 1.381(5)
C16 H16 0.9500
C17 C18 1.390(5)
C17 H17 0.9500
C18 H18 0.9500
C19 C26 1.392(4)
C19 C20 1.510(5)
C19 H19 0.9500
C20 C21 1.544(5)
C20 H20A 0.9900
C20 H20B 0.9900
C21 C22 1.508(5)
C21 H21A 0.9900
C21 H21B 0.9900
C22 C23 1.367(5)
C22 H22 0.9500
C23 C24 1.509(5)
C23 H23 0.9500
C24 C25 1.533(4)
C24 H24A 0.9900
C24 H24B 0.9900
C25 C26 1.527(4)
C25 H25A 0.9900
C25 H25B 0.9900
C26 H26 0.9500

loop_
_geom_torsion_atom_site_label_1
_geom_torsion_atom_site_label_2
_geom_torsion_atom_site_label_3
_geom_torsion_atom_site_label_4
_geom_torsion
As1 Au1 Pt1 C1 16.38(8)
Cl1 Au1 Pt1 C1 -161.4(4)
I1 Au1 Pt1 C1 -158.77(9)
As1 Au1 Pt1 C19 -75.60(8)
Cl1 Au1 Pt1 C19 106.6(4)
I1 Au1 Pt1 C19 109.25(9)
As1 Au1 Pt1 C26 -77.50(9)
Cl1 Au1 Pt1 C26 104.7(4)
I1 Au1 Pt1 C26 107.35(10)
As1 Au1 Pt1 C23 -170.90(9)
Cl1 Au1 Pt1 C23 11.3(4)
I1 Au1 Pt1 C23 13.94(10)
As1 Au1 Pt1 C22 -156.35(9)
Cl1 Au1 Pt1 C22 25.9(4)
I1 Au1 Pt1 C22 28.50(10)
As1 Au1 Pt1 Cl2 102.5(2)
Cl1 Au1 Pt1 Cl2 -75.2(5)
I1 Au1 Pt1 Cl2 -72.6(2)
As1 Au1 Pt1 I2 105.47(11)
Cl1 Au1 Pt1 I2 -72.3(4)
I1 Au1 Pt1 I2 -69.69(11)
I1 Au1 As1 C7 -96.8(2)
Pt1 Au1 As1 C7 108.31(10)
I1 Au1 As1 C13 22.6(2)
Pt1 Au1 As1 C13 -132.32(9)
I1 Au1 As1 C2 137.5(2)
Pt1 Au1 As1 C2 -17.39(9)
C19 Pt1 C1 C6 -107.8(2)
C26 Pt1 C1 C6 -70.3(2)
C23 Pt1 C1 C6 2.4(4)
C22 Pt1 C1 C6 -157.5(5)
Cl2 Pt1 C1 C6 87.4(3)
I2 Pt1 C1 C6 91.2(2)
Au1 Pt1 C1 C6 165.1(2)
C19 Pt1 C1 C2 71.4(3)
C26 Pt1 C1 C2 108.9(3)
C23 Pt1 C1 C2 -178.5(3)
C22 Pt1 C1 C2 21.7(7)
Cl2 Pt1 C1 C2 -93.4(3)
I2 Pt1 C1 C2 -89.6(3)
Au1 Pt1 C1 C2 -15.7(2)
C6 C1 C2 C3 2.1(4)
Pt1 C1 C2 C3 -177.1(2)
C6 C1 C2 As1 -175.8(2)
Pt1 C1 C2 As1 5.0(4)
C7 As1 C2 C3 64.1(2)
C13 As1 C2 C3 -47.1(3)
Au1 As1 C2 C3 -162.7(2)
C7 As1 C2 C1 -118.0(2)
C13 As1 C2 C1 130.8(2)
Au1 As1 C2 C1 15.2(3)
C1 C2 C3 F1 178.0(3)
As1 C2 C3 F1 -4.1(4)
C1 C2 C3 C4 -1.4(5)
As1 C2 C3 C4 176.5(2)
F1 C3 C4 F2 0.4(4)
C2 C3 C4 F2 179.9(3)
F1 C3 C4 C5 -179.4(3)
C2 C3 C4 C5 0.0(5)
F2 C4 C5 F3 -0.1(5)
C3 C4 C5 F3 179.7(3)
F2 C4 C5 C6 -179.3(3)
C3 C4 C5 C6 0.6(5)
C2 C1 C6 F4 179.5(3)
Pt1 C1 C6 F4 -1.2(4)
C2 C1 C6 C5 -1.5(5)
Pt1 C1 C6 C5 177.7(3)
F3 C5 C6 F4 0.1(5)
C4 C5 C6 F4 179.2(3)
F3 C5 C6 C1 -178.9(3)
C4 C5 C6 C1 0.2(5)
C13 As1 C7 C12 -57.8(3)
C2 As1 C7 C12 -167.5(3)
Au1 As1 C7 C12 61.2(3)
C13 As1 C7 C8 122.9(2)
C2 As1 C7 C8 13.2(3)
Au1 As1 C7 C8 -118.1(2)
C12 C7 C8 C9 -0.3(4)
As1 C7 C8 C9 179.0(2)
C7 C8 C9 C10 1.3(5)
C8 C9 C10 C11 -1.1(5)
C9 C10 C11 C12 -0.1(6)
C8 C7 C12 C11 -0.8(5)
As1 C7 C12 C11 179.8(3)
C10 C11 C12 C7 1.1(6)
C7 As1 C13 C18 -6.8(3)
C2 As1 C13 C18 102.6(3)
Au1 As1 C13 C18 -134.5(2)
C7 As1 C13 C14 171.0(2)
C2 As1 C13 C14 -79.6(2)
Au1 As1 C13 C14 43.3(2)
C18 C13 C14 C15 -1.0(5)
As1 C13 C14 C15 -179.0(3)
C13 C14 C15 C16 0.5(5)
C14 C15 C16 C17 0.2(6)
C15 C16 C17 C18 -0.5(5)
C14 C13 C18 C17 0.8(5)
As1 C13 C18 C17 178.5(2)
C16 C17 C18 C13 0.0(5)
C1 Pt1 C19 C26 90.69(18)
C23 Pt1 C19 C26 -67.05(19)
C22 Pt1 C19 C26 -98.42(19)
Cl2 Pt1 C19 C26 175.6(8)
I2 Pt1 C19 C26 -174.3(4)
Au1 Pt1 C19 C26 -177.43(16)
C1 Pt1 C19 C20 -146.1(2)
C26 Pt1 C19 C20 123.2(3)
C23 Pt1 C19 C20 56.1(2)
C22 Pt1 C19 C20 24.8(2)
Cl2 Pt1 C19 C20 -61.2(9)
I2 Pt1 C19 C20 -51.1(5)
Au1 Pt1 C19 C20 -54.2(2)
C26 C19 C20 C21 41.1(5)
Pt1 C19 C20 C21 -40.1(4)
C19 C20 C21 C22 34.9(5)
C20 C21 C22 C23 -92.3(4)
C20 C21 C22 Pt1 -12.1(4)
C1 Pt1 C22 C23 166.1(5)
C19 Pt1 C22 C23 115.4(2)
C26 Pt1 C22 C23 78.3(2)
Cl2 Pt1 C22 C23 -79.9(3)
I2 Pt1 C22 C23 -83.1(2)
Au1 Pt1 C22 C23 -155.7(2)
C1 Pt1 C22 C21 43.6(7)
C19 Pt1 C22 C21 -7.0(3)
C26 Pt1 C22 C21 -44.1(3)
C23 Pt1 C22 C21 -122.4(4)
Cl2 Pt1 C22 C21 157.6(3)
I2 Pt1 C22 C21 154.5(3)
Au1 Pt1 C22 C21 81.8(2)
C21 C22 C23 C24 3.8(5)
Pt1 C22 C23 C24 -97.5(3)
C21 C22 C23 Pt1 101.3(3)
C1 Pt1 C23 C22 -172.9(3)
C19 Pt1 C23 C22 -63.6(2)
C26 Pt1 C23 C22 -98.1(2)
Cl2 Pt1 C23 C22 103.0(3)
I2 Pt1 C23 C22 98.3(2)
Au1 Pt1 C23 C22 25.5(2)
C1 Pt1 C23 C24 -48.3(4)
C19 Pt1 C23 C24 61.1(2)
C26 Pt1 C23 C24 26.5(2)
C22 Pt1 C23 C24 124.7(3)
Cl2 Pt1 C23 C24 -132.4(3)
I2 Pt1 C23 C24 -137.1(2)
Au1 Pt1 C23 C24 150.1(2)
C22 C23 C24 C25 39.6(5)
Pt1 C23 C24 C25 -42.0(3)
C23 C24 C25 C26 37.8(4)
C20 C19 C26 C25 3.2(5)
Pt1 C19 C26 C25 104.2(3)
C20 C19 C26 Pt1 -101.0(3)
C24 C25 C26 C19 -93.6(4)
C24 C25 C26 Pt1 -12.3(4)
C1 Pt1 C26 C19 -90.72(18)
C23 Pt1 C26 C19 112.08(19)
C22 Pt1 C26 C19 77.48(18)
Cl2 Pt1 C26 C19 -177.0(6)
I2 Pt1 C26 C19 174.2(4)
Au1 Pt1 C26 C19 3.1(2)
C1 Pt1 C26 C25 149.0(2)
C19 Pt1 C26 C25 -120.2(3)
C23 Pt1 C26 C25 -8.2(2)
C22 Pt1 C26 C25 -42.8(2)
Cl2 Pt1 C26 C25 62.8(6)
I2 Pt1 C26 C25 53.9(5)
Au1 Pt1 C26 C25 -117.1(2)
